data_7705998
loop_
_publ_author_name
'Valentine, Andrew J.'
'Geer, Ana M.'
'Taylor, Laurence J.'
'Teale, Andrew M.'
'Wood, Katherine E.'
'Williams, Huw E. L.'
'Lewis, William'
'Argent, Stephen P.'
'McMaster, Jonathan'
'Kays, Deborah L.'

_publ_section_title
;
 Structural and electronic studies of substituted m-terphenyl lithium
 complexes.
;
_journal_issue 2
_journal_name_full 'Dalton transactions (Cambridge, England : 2003)'
_journal_page_first 722
_journal_page_last 728
_journal_paper_doi 10.1039/d0dt03972a
_journal_volume 50
_journal_year 2021
_chemical_formula_moiety 'C25 H29 I Si'
_chemical_formula_sum 'C25 H29 I Si'
_chemical_formula_weight 484.47
_space_group_crystal_system monoclinic
_space_group_IT_number 14
_space_group_name_Hall '-P 2ybc'
_space_group_name_H-M_alt 'P 1 21/c 1'
_atom_sites_solution_hydrogens geom
_atom_sites_solution_primary dual
_atom_sites_solution_secondary difmap
_audit_creation_date 2020-06-23
_audit_creation_method
;
Olex2 1.3
(compiled 2020.02.04 svn.rd84adfe8 for OlexSys, GUI svn.r6032)
;
_audit_update_record
;
2020-11-18 deposited with the CCDC.	2020-12-04 downloaded from the CCDC.
;
_cell_angle_alpha 90
_cell_angle_beta 96.860(6)
_cell_angle_gamma 90
_cell_formula_units_Z 4
_cell_length_a 6.3663(4)
_cell_length_b 17.8142(9)
_cell_length_c 20.5558(14)
_cell_measurement_reflns_used 3889
_cell_measurement_temperature 120(2)
_cell_measurement_theta_max 74.3570
_cell_measurement_theta_min 4.9460
_cell_volume 2314.6(2)
_computing_cell_refinement
;
CrysAlisPro, Agilent Technologies,
Version 1.171.37.35 (release 13-08-2014 CrysAlis171 .NET)
(compiled Aug 13 2014,18:06:01)
;
_computing_data_collection
;
CrysAlisPro, Agilent Technologies,
Version 1.171.37.35 (release 13-08-2014 CrysAlis171 .NET)
(compiled Aug 13 2014,18:06:01)
;
_computing_data_reduction
;
CrysAlisPro, Agilent Technologies,
Version 1.171.37.35 (release 13-08-2014 CrysAlis171 .NET)
(compiled Aug 13 2014,18:06:01)
;
_computing_molecular_graphics 'Olex2 1.3 (Dolomanov et al., 2009)'
_computing_publication_material 'Olex2 1.3 (Dolomanov et al., 2009)'
_computing_structure_refinement 'SHELXL 2018/3 (Sheldrick, 2015)'
_computing_structure_solution 'SHELXT 2014/4 (Sheldrick, 2014)'
_diffrn_ambient_environment 'N2 gas'
_diffrn_ambient_temperature 120(2)
_diffrn_crystal_treatment 'flash frozen in gaseous N2'
_diffrn_detector 'CCD plate'
_diffrn_detector_area_resol_mean 10.3613
_diffrn_detector_type Atlas
_diffrn_measured_fraction_theta_full 0.9947
_diffrn_measured_fraction_theta_max 0.9569
_diffrn_measurement_details
;
#__ type_ start__ end____ width___ exp.time_
  1 omega   56.00   90.00   1.0000    4.0000
omega____ theta____ kappa____ phi______ frames
    -      106.1322  -30.0000    0.0000 34

#__ type_ start__ end____ width___ exp.time_
  2 omega   74.00  128.00   1.0000    4.0000
omega____ theta____ kappa____ phi______ frames
    -      106.1322  -77.0000  -30.0000 54

#__ type_ start__ end____ width___ exp.time_
  3 omega   38.00   90.00   1.0000    4.0000
omega____ theta____ kappa____ phi______ frames
    -      106.1322  -30.0000   90.0000 52

#__ type_ start__ end____ width___ exp.time_
  4 omega   39.00   98.00   1.0000    4.0000
omega____ theta____ kappa____ phi______ frames
    -      106.1322  -45.0000   60.0000 59

#__ type_ start__ end____ width___ exp.time_
  5 omega   36.00  116.00   1.0000    4.0000
omega____ theta____ kappa____ phi______ frames
    -      106.1322 -125.0000   30.0000 80

#__ type_ start__ end____ width___ exp.time_
  6 omega   17.00   55.00   1.0000    1.0000
omega____ theta____ kappa____ phi______ frames
    -       43.2215  -99.0000  -30.0000 38

#__ type_ start__ end____ width___ exp.time_
  7 omega  -34.00    6.00   1.0000    1.0000
omega____ theta____ kappa____ phi______ frames
    -      -38.5000   38.0000  -30.0000 40

#__ type_ start__ end____ width___ exp.time_
  8 omega  -48.00   32.00   1.0000    1.0000
omega____ theta____ kappa____ phi______ frames
    -      -38.5000   38.0000   90.0000 80

#__ type_ start__ end____ width___ exp.time_
  9 omega -105.00  -77.00   1.0000    1.0000
omega____ theta____ kappa____ phi______ frames
    -      -38.5000 -120.0000   86.8067 28

#__ type_ start__ end____ width___ exp.time_
 10 omega   70.00   98.00   1.0000    1.0000
omega____ theta____ kappa____ phi______ frames
    -       43.3777 -125.0000 -150.0000 28

#__ type_ start__ end____ width___ exp.time_
 11 omega    9.00   53.00   1.0000    1.0000
omega____ theta____ kappa____ phi______ frames
    -       43.3777  -99.0000 -180.0000 44

#__ type_ start__ end____ width___ exp.time_
 12 omega  138.00  165.00   1.0000    4.0000
omega____ theta____ kappa____ phi______ frames
    -      106.1322  125.0000   60.0000 27

#__ type_ start__ end____ width___ exp.time_
 13 omega   49.00   75.00   1.0000    4.0000
omega____ theta____ kappa____ phi______ frames
    -      106.1322  -30.0000  -60.0000 26

#__ type_ start__ end____ width___ exp.time_
 14 omega   35.00   76.00   1.0000    4.0000
omega____ theta____ kappa____ phi______ frames
    -      106.1322  -30.0000 -150.0000 41

#__ type_ start__ end____ width___ exp.time_
 15 omega   29.00  106.00   1.0000    4.0000
omega____ theta____ kappa____ phi______ frames
    -      106.1322  -15.0000 -120.0000 77
;
_diffrn_measurement_device 'four-circle diffractometer'
_diffrn_measurement_device_type 'SuperNova, Dual, Cu at zero, Atlas'
_diffrn_measurement_method '\w scans'
_diffrn_measurement_specimen_support 'MiTeGen micromount'
_diffrn_orient_matrix_UB_11 0.0409552000
_diffrn_orient_matrix_UB_12 -0.0850241000
_diffrn_orient_matrix_UB_13 -0.0031750000
_diffrn_orient_matrix_UB_21 -0.0826238000
_diffrn_orient_matrix_UB_22 0.0001573000
_diffrn_orient_matrix_UB_23 -0.0735312000
_diffrn_orient_matrix_UB_31 0.2257795000
_diffrn_orient_matrix_UB_32 0.0155478000
_diffrn_orient_matrix_UB_33 -0.0166862000
_diffrn_radiation_monochromator mirror
_diffrn_radiation_probe x-ray
_diffrn_radiation_type 'Cu K\a'
_diffrn_radiation_wavelength 1.54184
_diffrn_reflns_av_R_equivalents 0.0505
_diffrn_reflns_av_unetI/netI 0.0566
_diffrn_reflns_Laue_measured_fraction_full 0.994
_diffrn_reflns_Laue_measured_fraction_max 0.957
_diffrn_reflns_limit_h_max 7
_diffrn_reflns_limit_h_min -3
_diffrn_reflns_limit_k_max 21
_diffrn_reflns_limit_k_min -21
_diffrn_reflns_limit_l_max 23
_diffrn_reflns_limit_l_min -25
_diffrn_reflns_number 9764
_diffrn_reflns_point_group_measured_fraction_full 0.994
_diffrn_reflns_point_group_measured_fraction_max 0.957
_diffrn_reflns_theta_full 67.684
_diffrn_reflns_theta_max 74.502
_diffrn_reflns_theta_min 3.293
_diffrn_source 'sealed X-ray tube'
_diffrn_source_type 'SuperNova (Cu) X-ray Source'
_exptl_absorpt_coefficient_mu 11.395
_exptl_absorpt_correction_T_max 0.539
_exptl_absorpt_correction_T_min 0.090
_exptl_absorpt_correction_type gaussian
_exptl_absorpt_process_details
;
CrysAlisPro, Agilent Technologies,
Version 1.171.37.35 (release 13-08-2014 CrysAlis171 .NET)
(compiled Aug 13 2014,18:06:01)
Numerical absorption correction based on gaussian integration over
			a multifaceted crystal model
Empirical absorption correction using spherical harmonics,
 implemented in SCALE3 ABSPACK scaling algorithm.
;
_exptl_crystal_colour 'clear colourless'
_exptl_crystal_colour_lustre clear
_exptl_crystal_colour_primary colourless
_exptl_crystal_density_diffrn 1.390
_exptl_crystal_description needle
_exptl_crystal_F_000 984
_exptl_crystal_recrystallization_method 'Recrystallised from diethyl ether'
_exptl_crystal_size_max 0.4809
_exptl_crystal_size_mid 0.256
_exptl_crystal_size_min 0.0708
_refine_diff_density_max 3.025
_refine_diff_density_min -1.494
_refine_diff_density_rms 0.153
_refine_ls_extinction_method none
_refine_ls_goodness_of_fit_ref 1.054
_refine_ls_hydrogen_treatment constr
_refine_ls_matrix_type full
_refine_ls_number_parameters 251
_refine_ls_number_reflns 4520
_refine_ls_number_restraints 0
_refine_ls_restrained_S_all 1.054
_refine_ls_R_factor_all 0.0648
_refine_ls_R_factor_gt 0.0580
_refine_ls_shift/su_max 0.000
_refine_ls_shift/su_mean 0.000
_refine_ls_structure_factor_coef Fsqd
_refine_ls_weighting_details 'w=1/[\s^2^(Fo^2^)+(0.0616P)^2^+18.4310P] where P=(Fo^2^+2Fc^2^)/3'
_refine_ls_weighting_scheme calc
_refine_ls_wR_factor_gt 0.1477
_refine_ls_wR_factor_ref 0.1524
_reflns_Friedel_coverage 0.000
_reflns_number_gt 3951
_reflns_number_total 4520
_reflns_threshold_expression 'I > 2\s(I)'
_cod_data_source_file d0dt03972a2.cif
_cod_data_source_block oajvlc
_cod_depositor_comments 'Adding full bibliography for 7705994--7706001.cif.'
_cod_database_code 7705998
_nottingham_internal_coll_name OAJVLC
_nottingham_internal_coll_number 15517
_nottingham_internal_coll_client AJV/DLK
_nottingham_internal_coll_type custom
_nottingham_internal_coll_frame_method 'omega scans'
_nottingham_internal_coll_frame_time '4.0000, 1.0000'
_nottingham_internal_coll_frame_width 1.0000
_nottingham_internal_coll_user pcxav1
_nottingham_internal_coll_date 25/01/2016
_nottingham_internal_coll_location NOTTS
_nottingham_internal_coll_instrument 'SN, XDA 017/09'
_nottingham_internal_process_date 27/01/2016
_nottingham_internal_process_user pcxav1
_nottingham_internal_solution_date 29/10/18
_nottingham_internal_solution_user pcxav1
_nottingham_internal_refinement_date 29/10/18
_nottingham_internal_refinement_user pcxav1
_nottingham_internal_self_archive_date 29/10/18
_nottingham_internal_self_validation_date 29/10/18
_nottingham_internal_self_validation_user pcxav1
_shelx_shelxl_version_number 2018/3
_chemical_oxdiff_formula 'C25 H29 I Si'
_chemical_oxdiff_usercomment 'OAJVLC#15517 SN-840 in fomblin film on a micromount for AJV/DLK'
_shelx_space_group_comment
;
The symmetry employed for this shelxl refinement is uniquely defined
by the following loop, which should always be used as a source of
symmetry information in preference to the above space-group names.
They are only intended as comments.
;
_shelx_estimated_absorpt_t_max 0.499
_shelx_estimated_absorpt_t_min 0.073
_reflns_odcompleteness_completeness 99.47
_reflns_odcompleteness_iscentric 1
_reflns_odcompleteness_theta 66.97
_olex2_refinement_description
;
1. Fixed Uiso
 At 1.2 times of:
  All C(H) groups
 At 1.5 times of:
  All C(H,H,H) groups
2.a Aromatic/amide H refined with riding coordinates:
 C3(H3), C5(H5), C9(H9), C10(H10), C11(H11), C17(H17), C18(H18), C19(H19)
2.b Idealised Me refined as rotating group:
 C13(H13A,H13B,H13C), C14(H14A,H14B,H14C), C21(H21A,H21B,H21C), C22(H22A,H22B,
 H22C), C23(H23A,H23B,H23C), C24(H24A,H24B,H24C), C25(H25A,H25B,H25C)
;
_olex2_date_sample_data_collection 2016-01-27
_olex2_date_sample_submission 2016-01-25
_olex2_exptl_crystal_mounting_method 'in fomblin film on a micromount'
_olex2_submission_original_sample_id OAJVLC
_olex2_submission_special_instructions 'No special instructions were received'

loop_
_space_group_symop_operation_xyz
'x, y, z'
'-x, y+1/2, -z+1/2'
'-x, -y, -z'
'x, -y-1/2, z-1/2'

loop_
_atom_site_label
_atom_site_type_symbol
_atom_site_fract_x
_atom_site_fract_y
_atom_site_fract_z
_atom_site_U_iso_or_equiv
_atom_site_adp_type
_atom_site_occupancy
_atom_site_site_symmetry_order
_atom_site_calc_flag
_atom_site_refinement_flags_posn
_atom_site_refinement_flags_adp
_atom_site_refinement_flags_occupancy
_atom_site_disorder_assembly
_atom_site_disorder_group
I1 I 0.87872(6) 0.36161(2) 0.45429(2) 0.02320(15) Uani 1 1 d . . . . .
Si1 Si 0.4882(3) 0.10172(9) 0.65045(9) 0.0258(4) Uani 1 1 d . . . . .
C1 C 0.7375(10) 0.2835(3) 0.5137(3) 0.0201(12) Uani 1 1 d . . . . .
C2 C 0.7183(9) 0.3030(3) 0.5784(3) 0.0195(11) Uani 1 1 d . . . . .
C3 C 0.6395(10) 0.2481(3) 0.6184(3) 0.0216(12) Uani 1 1 d . . . . .
H3 H 0.625940 0.260260 0.662723 0.026 Uiso 1 1 calc R U . . .
C4 C 0.5805(10) 0.1763(3) 0.5952(3) 0.0230(12) Uani 1 1 d . . . . .
C5 C 0.5997(10) 0.1611(3) 0.5300(3) 0.0231(12) Uani 1 1 d . . . . .
H5 H 0.557027 0.113120 0.513035 0.028 Uiso 1 1 calc R U . . .
C6 C 0.6795(10) 0.2133(3) 0.4878(3) 0.0212(12) Uani 1 1 d . . . . .
C7 C 0.7699(10) 0.3787(3) 0.6069(3) 0.0217(12) Uani 1 1 d . . . . .
C8 C 0.6240(10) 0.4372(3) 0.5961(3) 0.0212(12) Uani 1 1 d . . . . .
C9 C 0.6722(12) 0.5070(4) 0.6245(3) 0.0288(14) Uani 1 1 d . . . . .
H9 H 0.572384 0.546698 0.617859 0.035 Uiso 1 1 calc R U . . .
C10 C 0.8652(12) 0.5192(4) 0.6623(3) 0.0320(15) Uani 1 1 d . . . . .
H10 H 0.897435 0.567040 0.681267 0.038 Uiso 1 1 calc R U . . .
C11 C 1.0098(12) 0.4613(4) 0.6722(3) 0.0311(15) Uani 1 1 d . . . . .
H11 H 1.141702 0.469872 0.697937 0.037 Uiso 1 1 calc R U . . .
C12 C 0.9651(11) 0.3902(4) 0.6448(3) 0.0262(13) Uani 1 1 d . . . . .
C13 C 0.4182(10) 0.4260(4) 0.5518(3) 0.0276(13) Uani 1 1 d . . . . .
H13A H 0.444012 0.431330 0.505953 0.041 Uiso 1 1 calc R U . . .
H13B H 0.315146 0.463763 0.562021 0.041 Uiso 1 1 calc R U . . .
H13C H 0.362619 0.375714 0.558724 0.041 Uiso 1 1 calc R U . . .
C14 C 1.1199(11) 0.3270(4) 0.6594(4) 0.0358(16) Uani 1 1 d . . . . .
H14A H 1.073495 0.294944 0.693750 0.054 Uiso 1 1 calc R U . . .
H14B H 1.260113 0.347584 0.674441 0.054 Uiso 1 1 calc R U . . .
H14C H 1.127095 0.297244 0.619671 0.054 Uiso 1 1 calc R U . . .
C15 C 0.6958(10) 0.1913(3) 0.4186(3) 0.0220(12) Uani 1 1 d . . . . .
C16 C 0.8646(11) 0.1460(3) 0.4043(3) 0.0256(13) Uani 1 1 d . . . . .
C17 C 0.8747(13) 0.1228(4) 0.3401(4) 0.0332(15) Uani 1 1 d . . . . .
H17 H 0.990965 0.093234 0.330098 0.040 Uiso 1 1 calc R U . . .
C18 C 0.7178(13) 0.1422(4) 0.2908(4) 0.0335(16) Uani 1 1 d . . . . .
H18 H 0.723927 0.125279 0.247205 0.040 Uiso 1 1 calc R U . . .
C19 C 0.5514(12) 0.1866(4) 0.3055(3) 0.0322(15) Uani 1 1 d . . . . .
H19 H 0.443903 0.199909 0.271333 0.039 Uiso 1 1 calc R U . . .
C20 C 0.5367(10) 0.2122(3) 0.3683(3) 0.0235(12) Uani 1 1 d . . . . .
C21 C 1.0348(13) 0.1228(4) 0.4583(4) 0.0376(17) Uani 1 1 d . . . . .
H21A H 1.072234 0.165620 0.487219 0.056 Uiso 1 1 calc R U . . .
H21B H 1.160228 0.105945 0.438953 0.056 Uiso 1 1 calc R U . . .
H21C H 0.982192 0.081659 0.483565 0.056 Uiso 1 1 calc R U . . .
C22 C 0.3574(11) 0.2621(4) 0.3818(4) 0.0317(15) Uani 1 1 d . . . . .
H22A H 0.313281 0.249325 0.424510 0.048 Uiso 1 1 calc R U . . .
H22B H 0.238105 0.255096 0.347555 0.048 Uiso 1 1 calc R U . . .
H22C H 0.403559 0.314627 0.382157 0.048 Uiso 1 1 calc R U . . .
C23 C 0.1964(13) 0.1074(5) 0.6534(5) 0.045(2) Uani 1 1 d . . . . .
H23A H 0.163073 0.153543 0.676028 0.068 Uiso 1 1 calc R U . . .
H23B H 0.150065 0.063846 0.677156 0.068 Uiso 1 1 calc R U . . .
H23C H 0.123113 0.107714 0.608726 0.068 Uiso 1 1 calc R U . . .
C24 C 0.6305(15) 0.1136(5) 0.7346(4) 0.045(2) Uani 1 1 d . . . . .
H24A H 0.783147 0.108589 0.733072 0.068 Uiso 1 1 calc R U . . .
H24B H 0.583252 0.075001 0.763568 0.068 Uiso 1 1 calc R U . . .
H24C H 0.599882 0.163411 0.751359 0.068 Uiso 1 1 calc R U . . .
C25 C 0.5580(18) 0.0090(4) 0.6162(5) 0.059(3) Uani 1 1 d . . . . .
H25A H 0.531497 -0.030987 0.646961 0.088 Uiso 1 1 calc R U . . .
H25B H 0.707854 0.008903 0.609606 0.088 Uiso 1 1 calc R U . . .
H25C H 0.471095 0.000538 0.574230 0.088 Uiso 1 1 calc R U . . .

loop_
_atom_site_aniso_label
_atom_site_aniso_U_11
_atom_site_aniso_U_22
_atom_site_aniso_U_33
_atom_site_aniso_U_23
_atom_site_aniso_U_13
_atom_site_aniso_U_12
I1 0.0263(2) 0.0181(2) 0.0262(2) 0.00115(14) 0.00722(15) -0.00135(14)
Si1 0.0316(10) 0.0149(7) 0.0328(9) 0.0024(6) 0.0114(7) 0.0007(7)
C1 0.022(3) 0.015(3) 0.024(3) 0.006(2) 0.006(2) 0.001(2)
C2 0.019(3) 0.016(3) 0.024(3) -0.001(2) 0.002(2) -0.001(2)
C3 0.024(3) 0.016(3) 0.026(3) 0.000(2) 0.006(2) 0.000(2)
C4 0.021(3) 0.018(3) 0.032(3) 0.001(2) 0.007(2) 0.002(2)
C5 0.024(3) 0.015(3) 0.030(3) 0.001(2) 0.002(2) -0.002(2)
C6 0.022(3) 0.015(3) 0.027(3) -0.005(2) 0.004(2) 0.002(2)
C7 0.023(3) 0.018(3) 0.025(3) -0.002(2) 0.007(2) 0.000(2)
C8 0.026(3) 0.015(3) 0.024(3) 0.001(2) 0.008(2) 0.003(2)
C9 0.040(4) 0.018(3) 0.030(3) -0.002(3) 0.010(3) -0.001(3)
C10 0.042(4) 0.024(3) 0.031(3) -0.005(3) 0.006(3) -0.007(3)
C11 0.035(4) 0.029(3) 0.028(3) -0.008(3) 0.001(3) -0.012(3)
C12 0.030(3) 0.024(3) 0.025(3) 0.001(2) 0.003(2) 0.001(3)
C13 0.024(3) 0.021(3) 0.038(4) 0.000(3) 0.002(3) 0.001(2)
C14 0.026(4) 0.035(4) 0.044(4) 0.003(3) -0.006(3) 0.001(3)
C15 0.026(3) 0.014(3) 0.028(3) -0.004(2) 0.008(2) -0.005(2)
C16 0.028(3) 0.019(3) 0.030(3) -0.001(2) 0.005(3) 0.002(2)
C17 0.043(4) 0.023(3) 0.037(4) 0.000(3) 0.015(3) 0.004(3)
C18 0.049(5) 0.026(3) 0.026(3) -0.001(3) 0.011(3) -0.004(3)
C19 0.042(4) 0.028(3) 0.025(3) 0.002(3) -0.001(3) -0.004(3)
C20 0.021(3) 0.020(3) 0.030(3) 0.003(2) 0.003(2) -0.002(2)
C21 0.035(4) 0.037(4) 0.040(4) 0.002(3) 0.003(3) 0.013(3)
C22 0.026(3) 0.028(3) 0.039(4) -0.003(3) -0.002(3) 0.000(3)
C23 0.033(4) 0.047(5) 0.056(5) 0.020(4) 0.006(4) -0.006(4)
C24 0.053(5) 0.041(4) 0.039(4) 0.014(4) -0.003(4) -0.009(4)
C25 0.092(8) 0.018(3) 0.076(7) 0.001(4) 0.050(6) -0.002(4)

loop_
_atom_type_symbol
_atom_type_description
_atom_type_scat_dispersion_real
_atom_type_scat_dispersion_imag
_atom_type_scat_source
C C 0.0181 0.0091 'International Tables Vol C Tables 4.2.6.8 and 6.1.1.4'
H H 0.0000 0.0000 'International Tables Vol C Tables 4.2.6.8 and 6.1.1.4'
I I -0.3257 6.8362 'International Tables Vol C Tables 4.2.6.8 and 6.1.1.4'
Si Si 0.2541 0.3302 'International Tables Vol C Tables 4.2.6.8 and 6.1.1.4'

loop_
_exptl_crystal_face_index_h
_exptl_crystal_face_index_k
_exptl_crystal_face_index_l
_exptl_crystal_face_perp_dist
_exptl_oxdiff_crystal_face_indexfrac_h
_exptl_oxdiff_crystal_face_indexfrac_k
_exptl_oxdiff_crystal_face_indexfrac_l
_exptl_oxdiff_crystal_face_x
_exptl_oxdiff_crystal_face_y
_exptl_oxdiff_crystal_face_z
4 1 -4 0.2096 4.0297 0.6266 -4.3404 0.1255 -0.0137 0.9920
0 -2 13 0.0643 -0.3463 -1.5560 13.2153 0.0762 -0.9434 -0.3229
4 4 -5 0.2087 3.6767 4.4898 -4.5427 -0.2167 0.0309 0.9757
0 -1 13 0.0612 0.4820 -1.1818 12.9059 0.0792 -0.9890 -0.1249
-4 1 4 0.2437 -4.0420 0.5918 4.1722 -0.2291 0.0273 -0.9730
0 11 -2 0.1065 0.1996 11.4437 -1.9116 -0.9587 0.1259 0.2549
0 -11 2 0.1113 0.1479 -11.4767 1.5503 0.9769 -0.1280 -0.1709
0 1 -13 0.0084 -0.2259 1.3037 -13.0598 -0.0786 0.9792 0.1872

loop_
_geom_angle_atom_site_label_1
_geom_angle_atom_site_label_2
_geom_angle_atom_site_label_3
_geom_angle
_geom_angle_site_symmetry_1
_geom_angle_site_symmetry_3
_geom_angle_publ_flag
C23 Si1 C4 111.4(3) . . ?
C23 Si1 C25 110.0(5) . . ?
C24 Si1 C4 109.0(3) . . ?
C24 Si1 C23 109.7(4) . . ?
C24 Si1 C25 109.7(5) . . ?
C25 Si1 C4 106.9(3) . . ?
C2 C1 I1 118.5(4) . . ?
C6 C1 I1 118.8(4) . . ?
C6 C1 C2 122.6(5) . . ?
C1 C2 C3 117.6(5) . . ?
C1 C2 C7 124.0(5) . . ?
C3 C2 C7 118.4(5) . . ?
C2 C3 H3 118.8 . . ?
C4 C3 C2 122.3(6) . . ?
C4 C3 H3 118.8 . . ?
C3 C4 Si1 121.9(5) . . ?
C5 C4 Si1 120.9(5) . . ?
C5 C4 C3 117.2(6) . . ?
C4 C5 H5 118.4 . . ?
C4 C5 C6 123.1(6) . . ?
C6 C5 H5 118.4 . . ?
C1 C6 C5 117.2(6) . . ?
C1 C6 C15 123.7(5) . . ?
C5 C6 C15 119.1(5) . . ?
C8 C7 C2 120.1(6) . . ?
C8 C7 C12 120.6(6) . . ?
C12 C7 C2 119.3(6) . . ?
C7 C8 C13 120.5(5) . . ?
C9 C8 C7 119.4(6) . . ?
C9 C8 C13 120.0(6) . . ?
C8 C9 H9 119.7 . . ?
C10 C9 C8 120.6(6) . . ?
C10 C9 H9 119.7 . . ?
C9 C10 H10 120.2 . . ?
C11 C10 C9 119.7(6) . . ?
C11 C10 H10 120.2 . . ?
C10 C11 H11 119.5 . . ?
C10 C11 C12 121.1(7) . . ?
C12 C11 H11 119.5 . . ?
C7 C12 C14 121.2(6) . . ?
C11 C12 C7 118.7(6) . . ?
C11 C12 C14 120.0(6) . . ?
C8 C13 H13A 109.5 . . ?
C8 C13 H13B 109.5 . . ?
C8 C13 H13C 109.5 . . ?
H13A C13 H13B 109.5 . . ?
H13A C13 H13C 109.5 . . ?
H13B C13 H13C 109.5 . . ?
C12 C14 H14A 109.5 . . ?
C12 C14 H14B 109.5 . . ?
C12 C14 H14C 109.5 . . ?
H14A C14 H14B 109.5 . . ?
H14A C14 H14C 109.5 . . ?
H14B C14 H14C 109.5 . . ?
C16 C15 C6 119.5(6) . . ?
C16 C15 C20 120.0(6) . . ?
C20 C15 C6 120.3(6) . . ?
C15 C16 C21 120.2(6) . . ?
C17 C16 C15 119.6(6) . . ?
C17 C16 C21 120.2(6) . . ?
C16 C17 H17 119.7 . . ?
C18 C17 C16 120.7(7) . . ?
C18 C17 H17 119.7 . . ?
C17 C18 H18 120.4 . . ?
C17 C18 C19 119.3(7) . . ?
C19 C18 H18 120.4 . . ?
C18 C19 H19 119.0 . . ?
C20 C19 C18 122.1(7) . . ?
C20 C19 H19 119.0 . . ?
C15 C20 C22 121.2(6) . . ?
C19 C20 C15 118.4(6) . . ?
C19 C20 C22 120.4(6) . . ?
C16 C21 H21A 109.5 . . ?
C16 C21 H21B 109.5 . . ?
C16 C21 H21C 109.5 . . ?
H21A C21 H21B 109.5 . . ?
H21A C21 H21C 109.5 . . ?
H21B C21 H21C 109.5 . . ?
C20 C22 H22A 109.5 . . ?
C20 C22 H22B 109.5 . . ?
C20 C22 H22C 109.5 . . ?
H22A C22 H22B 109.5 . . ?
H22A C22 H22C 109.5 . . ?
H22B C22 H22C 109.5 . . ?
Si1 C23 H23A 109.5 . . ?
Si1 C23 H23B 109.5 . . ?
Si1 C23 H23C 109.5 . . ?
H23A C23 H23B 109.5 . . ?
H23A C23 H23C 109.5 . . ?
H23B C23 H23C 109.5 . . ?
Si1 C24 H24A 109.5 . . ?
Si1 C24 H24B 109.5 . . ?
Si1 C24 H24C 109.5 . . ?
H24A C24 H24B 109.5 . . ?
H24A C24 H24C 109.5 . . ?
H24B C24 H24C 109.5 . . ?
Si1 C25 H25A 109.5 . . ?
Si1 C25 H25B 109.5 . . ?
Si1 C25 H25C 109.5 . . ?
H25A C25 H25B 109.5 . . ?
H25A C25 H25C 109.5 . . ?
H25B C25 H25C 109.5 . . ?

loop_
_geom_bond_atom_site_label_1
_geom_bond_atom_site_label_2
_geom_bond_distance
_geom_bond_site_symmetry_2
_geom_bond_publ_flag
I1 C1 2.121(6) . ?
Si1 C4 1.887(6) . ?
Si1 C23 1.869(8) . ?
Si1 C24 1.866(8) . ?
Si1 C25 1.869(8) . ?
C1 C2 1.395(9) . ?
C1 C6 1.392(8) . ?
C2 C3 1.407(8) . ?
C2 C7 1.492(8) . ?
C3 H3 0.9500 . ?
C3 C4 1.401(9) . ?
C4 C5 1.388(9) . ?
C5 H5 0.9500 . ?
C5 C6 1.407(9) . ?
C6 C15 1.492(8) . ?
C7 C8 1.395(9) . ?
C7 C12 1.401(9) . ?
C8 C9 1.392(9) . ?
C8 C13 1.517(9) . ?
C9 H9 0.9500 . ?
C9 C10 1.391(10) . ?
C10 H10 0.9500 . ?
C10 C11 1.380(11) . ?
C11 H11 0.9500 . ?
C11 C12 1.401(9) . ?
C12 C14 1.503(10) . ?
C13 H13A 0.9800 . ?
C13 H13B 0.9800 . ?
C13 H13C 0.9800 . ?
C14 H14A 0.9800 . ?
C14 H14B 0.9800 . ?
C14 H14C 0.9800 . ?
C15 C16 1.403(9) . ?
C15 C20 1.407(9) . ?
C16 C17 1.392(10) . ?
C16 C21 1.513(10) . ?
C17 H17 0.9500 . ?
C17 C18 1.379(11) . ?
C18 H18 0.9500 . ?
C18 C19 1.384(11) . ?
C19 H19 0.9500 . ?
C19 C20 1.384(10) . ?
C20 C22 1.499(9) . ?
C21 H21A 0.9800 . ?
C21 H21B 0.9800 . ?
C21 H21C 0.9800 . ?
C22 H22A 0.9800 . ?
C22 H22B 0.9800 . ?
C22 H22C 0.9800 . ?
C23 H23A 0.9800 . ?
C23 H23B 0.9800 . ?
C23 H23C 0.9800 . ?
C24 H24A 0.9800 . ?
C24 H24B 0.9800 . ?
C24 H24C 0.9800 . ?
C25 H25A 0.9800 . ?
C25 H25B 0.9800 . ?
C25 H25C 0.9800 . ?

loop_
_geom_torsion_atom_site_label_1
_geom_torsion_atom_site_label_2
_geom_torsion_atom_site_label_3
_geom_torsion_atom_site_label_4
_geom_torsion
_geom_torsion_site_symmetry_1
_geom_torsion_site_symmetry_2
_geom_torsion_site_symmetry_3
_geom_torsion_site_symmetry_4
_geom_torsion_publ_flag
I1 C1 C2 C3 -175.1(4) . . . . ?
I1 C1 C2 C7 6.8(8) . . . . ?
I1 C1 C6 C5 175.7(4) . . . . ?
I1 C1 C6 C15 -4.8(8) . . . . ?
Si1 C4 C5 C6 -176.1(5) . . . . ?
C1 C2 C3 C4 -0.3(9) . . . . ?
C1 C2 C7 C8 80.9(8) . . . . ?
C1 C2 C7 C12 -99.6(8) . . . . ?
C1 C6 C15 C16 101.9(7) . . . . ?
C1 C6 C15 C20 -81.8(8) . . . . ?
C2 C1 C6 C5 -0.3(9) . . . . ?
C2 C1 C6 C15 179.2(6) . . . . ?
C2 C3 C4 Si1 176.8(5) . . . . ?
C2 C3 C4 C5 -0.9(9) . . . . ?
C2 C7 C8 C9 178.3(6) . . . . ?
C2 C7 C8 C13 -4.2(9) . . . . ?
C2 C7 C12 C11 -178.9(6) . . . . ?
C2 C7 C12 C14 -2.3(9) . . . . ?
C3 C2 C7 C8 -97.2(7) . . . . ?
C3 C2 C7 C12 82.3(8) . . . . ?
C3 C4 C5 C6 1.6(10) . . . . ?
C4 C5 C6 C1 -1.1(10) . . . . ?
C4 C5 C6 C15 179.5(6) . . . . ?
C5 C6 C15 C16 -78.7(8) . . . . ?
C5 C6 C15 C20 97.6(7) . . . . ?
C6 C1 C2 C3 0.9(9) . . . . ?
C6 C1 C2 C7 -177.2(6) . . . . ?
C6 C15 C16 C17 177.2(6) . . . . ?
C6 C15 C16 C21 -3.0(9) . . . . ?
C6 C15 C20 C19 -176.0(6) . . . . ?
C6 C15 C20 C22 5.2(9) . . . . ?
C7 C2 C3 C4 177.9(6) . . . . ?
C7 C8 C9 C10 1.0(10) . . . . ?
C8 C7 C12 C11 0.5(9) . . . . ?
C8 C7 C12 C14 177.2(6) . . . . ?
C8 C9 C10 C11 -0.4(10) . . . . ?
C9 C10 C11 C12 -0.2(11) . . . . ?
C10 C11 C12 C7 0.2(10) . . . . ?
C10 C11 C12 C14 -176.5(7) . . . . ?
C12 C7 C8 C9 -1.1(9) . . . . ?
C12 C7 C8 C13 176.4(6) . . . . ?
C13 C8 C9 C10 -176.5(6) . . . . ?
C15 C16 C17 C18 -1.7(10) . . . . ?
C16 C15 C20 C19 0.4(9) . . . . ?
C16 C15 C20 C22 -178.4(6) . . . . ?
C16 C17 C18 C19 1.4(11) . . . . ?
C17 C18 C19 C20 -0.1(11) . . . . ?
C18 C19 C20 C15 -0.7(10) . . . . ?
C18 C19 C20 C22 178.1(6) . . . . ?
C20 C15 C16 C17 0.8(9) . . . . ?
C20 C15 C16 C21 -179.4(6) . . . . ?
C21 C16 C17 C18 178.5(7) . . . . ?
C23 Si1 C4 C3 88.1(6) . . . . ?
C23 Si1 C4 C5 -94.2(6) . . . . ?
C24 Si1 C4 C3 -33.1(7) . . . . ?
C24 Si1 C4 C5 144.6(6) . . . . ?
C25 Si1 C4 C3 -151.7(6) . . . . ?
C25 Si1 C4 C5 26.0(7) . . . . ?
